data_7039521
loop_
_publ_author_name
'Zhao, Minggang'
'Wang, Lixia'
'Li, Pangpang'
'Ma, Jianping'
'Zheng, Wenjun'

_publ_section_title
;
 1,2,4-Diazaphospholide complexes of lanthanum(iii), cerium(iii),
 neodymium(iii), praseodymium(iii), and samarium(iii): synthesis, X-ray
 structural characterization, and magnetic susceptibility studies.
;
_journal_issue 27
_journal_name_full 'Dalton transactions (Cambridge, England : 2003)'
_journal_page_first 11172
_journal_page_last 11181
_journal_paper_doi 10.1039/c6dt00696e
_journal_volume 45
_journal_year 2016
_chemical_formula_sum 'C64 H120 K N8 O6 P4 Sm'
_chemical_formula_weight 1411.01
_chemical_name_systematic
; 
 ? 
;
_space_group_IT_number 9
_symmetry_cell_setting monoclinic
_symmetry_space_group_name_Hall 'C -2yc'
_symmetry_space_group_name_H-M 'C 1 c 1'
_atom_sites_solution_hydrogens geom
_atom_sites_solution_primary direct
_atom_sites_solution_secondary difmap
_audit_creation_method SHELXL-97
_audit_update_record
;
2016-04-22 deposited with the CCDC.
2016-05-27 downloaded from the CCDC.
;
_cell_angle_alpha 90.00
_cell_angle_beta 109.538(4)
_cell_angle_gamma 90.00
_cell_formula_units_Z 4
_cell_length_a 26.1247(9)
_cell_length_b 14.7156(4)
_cell_length_c 21.3571(7)
_cell_measurement_reflns_used 7161
_cell_measurement_temperature 100.00(10)
_cell_measurement_theta_max 70.8900
_cell_measurement_theta_min 3.4980
_cell_volume 7737.8(5)
_computing_cell_refinement
;
CrysAlisPro, Agilent Technologies,
Version 1.171.37.34k (release 13-08-2014 CrysAlis171 .NET)
(compiled Aug 13 2014,16:31:05)
;
_computing_data_collection
;
CrysAlisPro, Agilent Technologies,
Version 1.171.37.34k (release 13-08-2014 CrysAlis171 .NET)
(compiled Aug 13 2014,16:31:05)
;
_computing_data_reduction
;
CrysAlisPro, Agilent Technologies,
Version 1.171.37.34k (release 13-08-2014 CrysAlis171 .NET)
(compiled Aug 13 2014,16:31:05)
;
_computing_molecular_graphics 'Bruker SHELXTL'
_computing_publication_material 'Bruker SHELXTL'
_computing_structure_refinement 'SHELXL-97 (Sheldrick, 1997)'
_computing_structure_solution 'SHELXS-97 (Sheldrick, 1990)'
_diffrn_ambient_environment N~2~
_diffrn_ambient_temperature 100.00(10)
_diffrn_detector 'CCD plate'
_diffrn_detector_area_resol_mean 16.0793
_diffrn_detector_type Eos
_diffrn_measured_fraction_theta_full 0.996
_diffrn_measured_fraction_theta_max 0.996
_diffrn_measurement_device 'four-circle diffractometer'
_diffrn_measurement_device_type 'SuperNova, Dual, Cu at zero, Eos'
_diffrn_measurement_method '\w scans'
_diffrn_radiation_monochromator mirror
_diffrn_radiation_probe x-ray
_diffrn_radiation_type 'Cu K\a'
_diffrn_radiation_wavelength 1.54184
_diffrn_reflns_av_R_equivalents 0.0510
_diffrn_reflns_av_unetI/netI 0.0677
_diffrn_reflns_limit_h_max 31
_diffrn_reflns_limit_h_min -30
_diffrn_reflns_limit_k_max 13
_diffrn_reflns_limit_k_min -17
_diffrn_reflns_limit_l_max 25
_diffrn_reflns_limit_l_min -25
_diffrn_reflns_number 13791
_diffrn_reflns_theta_full 67.08
_diffrn_reflns_theta_max 67.08
_diffrn_reflns_theta_min 3.50
_diffrn_source 'sealed X-ray tube'
_diffrn_source_type 'SuperNova (Cu) X-ray Source'
_diffrn_standards_decay_% none
_diffrn_standards_interval_count 1
_diffrn_standards_interval_time 2.5
_diffrn_standards_number 14536
_exptl_absorpt_coefficient_mu 7.339
_exptl_absorpt_correction_T_max 1.00000
_exptl_absorpt_correction_T_min 0.22779
_exptl_absorpt_correction_type multi-scan
_exptl_absorpt_process_details
;
CrysAlisPro, Agilent Technologies,
Version 1.171.37.34k (release 13-08-2014 CrysAlis171 .NET)
(compiled Aug 13 2014,16:31:05)
Empirical absorption correction using spherical harmonics,
 implemented in SCALE3 ABSPACK scaling algorithm.
Empirical absorption correction using spherical harmonics,
 implemented in SCALE3 ABSPACK scaling algorithm.
;
_exptl_crystal_colour pale-yellow
_exptl_crystal_density_diffrn 1.211
_exptl_crystal_density_method 'not measured'
_exptl_crystal_description block
_exptl_crystal_F_000 2996
_exptl_crystal_size_max 0.1500
_exptl_crystal_size_mid 0.0900
_exptl_crystal_size_min 0.0400
_refine_diff_density_max 2.599
_refine_diff_density_min -1.223
_refine_diff_density_rms 0.141
_refine_ls_abs_structure_details 'Flack H D (1983), Acta Cryst. A39, 876-881'
_refine_ls_abs_structure_Flack 0.097(5)
_refine_ls_extinction_method none
_refine_ls_goodness_of_fit_ref 1.072
_refine_ls_hydrogen_treatment constr
_refine_ls_matrix_type full
_refine_ls_number_parameters 778
_refine_ls_number_reflns 8714
_refine_ls_number_restraints 20
_refine_ls_restrained_S_all 1.072
_refine_ls_R_factor_all 0.0738
_refine_ls_R_factor_gt 0.0603
_refine_ls_shift/su_max 0.000
_refine_ls_shift/su_mean 0.000
_refine_ls_structure_factor_coef Fsqd
_refine_ls_weighting_details 'calc w=1/[\s^2^(Fo^2^)+(0.0345P)^2^+129.9562P] where P=(Fo^2^+2Fc^2^)/3'
_refine_ls_weighting_scheme calc
_refine_ls_wR_factor_gt 0.1433
_refine_ls_wR_factor_ref 0.1548
_reflns_number_gt 7694
_reflns_number_total 8714
_reflns_threshold_expression >2sigma(I)
_cod_data_source_file c6dt00696e2.cif
_cod_data_source_block exp_1064
_cod_depositor_comments 'Adding full bibliography for 7039512--7039521.cif.'
_cod_original_cell_volume 7737.8(4)
_cod_database_code 7039521

loop_
_symmetry_equiv_pos_as_xyz
'x, y, z'
'x, -y, z+1/2'
'x+1/2, y+1/2, z'
'x+1/2, -y+1/2, z+1/2'

loop_
_atom_site_label
_atom_site_type_symbol
_atom_site_fract_x
_atom_site_fract_y
_atom_site_fract_z
_atom_site_U_iso_or_equiv
_atom_site_adp_type
_atom_site_occupancy
_atom_site_symmetry_multiplicity
_atom_site_calc_flag
_atom_site_refinement_flags
C1 C -0.0623(6) 0.2749(10) 0.1836(6) 0.044(3) Uani 1 1 d .
H1A H -0.0508 0.3020 0.1496 0.066 Uiso 1 1 calc R
H1B H -0.0997 0.2894 0.1758 0.066 Uiso 1 1 calc R
H1C H -0.0580 0.2102 0.1829 0.066 Uiso 1 1 calc R
C2 C -0.0366(6) 0.4148(9) 0.2520(7) 0.046(4) Uani 1 1 d .
H2A H -0.0156 0.4383 0.2948 0.068 Uiso 1 1 calc R
H2B H -0.0743 0.4273 0.2435 0.068 Uiso 1 1 calc R
H2C H -0.0251 0.4432 0.2184 0.068 Uiso 1 1 calc R
C3 C 0.0313(5) 0.2922(9) 0.2596(7) 0.041(3) Uani 1 1 d .
H3A H 0.0371 0.2277 0.2603 0.062 Uiso 1 1 calc R
H3B H 0.0541 0.3181 0.3008 0.062 Uiso 1 1 calc R
H3C H 0.0402 0.3187 0.2235 0.062 Uiso 1 1 calc R
C4 C -0.0280(5) 0.3114(9) 0.2507(7) 0.033(3) Uani 1 1 d .
C5 C -0.0432(5) 0.2675(8) 0.3057(5) 0.025(2) Uani 1 1 d .
C6 C -0.0807(4) 0.1915(8) 0.3815(6) 0.027(2) Uani 1 1 d .
C7 C -0.1072(6) 0.1358(10) 0.4229(6) 0.033(3) Uani 1 1 d .
C8 C -0.0975(6) 0.1798(10) 0.4888(7) 0.043(3) Uani 1 1 d .
H8A H -0.1118 0.2405 0.4823 0.065 Uiso 1 1 calc R
H8B H -0.0591 0.1820 0.5126 0.065 Uiso 1 1 calc R
H8C H -0.1152 0.1454 0.5137 0.065 Uiso 1 1 calc R
C9 C -0.0782(6) 0.0415(9) 0.4342(7) 0.041(3) Uani 1 1 d .
H9A H -0.0398 0.0499 0.4557 0.061 Uiso 1 1 calc R
H9B H -0.0845 0.0121 0.3921 0.061 Uiso 1 1 calc R
H9C H -0.0923 0.0044 0.4616 0.061 Uiso 1 1 calc R
C10 C -0.1667(5) 0.1233(11) 0.3850(7) 0.048(4) Uani 1 1 d .
H10A H -0.1823 0.0830 0.4091 0.072 Uiso 1 1 calc R
H10B H -0.1711 0.0978 0.3421 0.072 Uiso 1 1 calc R
H10C H -0.1848 0.1810 0.3796 0.072 Uiso 1 1 calc R
C11 C 0.1326(6) 0.0189(14) 0.6531(8) 0.060(5) Uani 1 1 d .
H11A H 0.1599 -0.0182 0.6450 0.090 Uiso 1 1 calc R
H11B H 0.1349 0.0127 0.6987 0.090 Uiso 1 1 calc R
H11C H 0.1383 0.0813 0.6441 0.090 Uiso 1 1 calc R
C12 C 0.0672(9) -0.1094(10) 0.6236(7) 0.061(5) Uani 1 1 d .
H12A H 0.0313 -0.1290 0.5976 0.092 Uiso 1 1 calc R
H12B H 0.0716 -0.1140 0.6699 0.092 Uiso 1 1 calc R
H12C H 0.0935 -0.1473 0.6139 0.092 Uiso 1 1 calc R
C13 C 0.0327(8) 0.0479(14) 0.6196(9) 0.065(5) Uani 1 1 d .
H13A H 0.0401 0.1103 0.6127 0.098 Uiso 1 1 calc R
H13B H 0.0336 0.0398 0.6646 0.098 Uiso 1 1 calc R
H13C H -0.0026 0.0317 0.5897 0.098 Uiso 1 1 calc R
C14 C 0.0751(6) -0.0123(9) 0.6068(6) 0.028(3) Uani 1 1 d .
C15 C 0.0727(5) -0.0032(8) 0.5354(6) 0.023(3) Uani 1 1 d .
C16 C 0.0679(5) -0.0044(8) 0.4206(6) 0.022(2) Uani 1 1 d .
C17 C 0.0623(6) -0.0144(9) 0.3481(7) 0.030(3) Uani 1 1 d .
C18 C 0.1060(7) 0.0408(11) 0.3316(7) 0.046(4) Uani 1 1 d .
H18A H 0.1062 0.1020 0.3473 0.069 Uiso 1 1 calc R
H18B H 0.0983 0.0413 0.2844 0.069 Uiso 1 1 calc R
H18C H 0.1410 0.0137 0.3529 0.069 Uiso 1 1 calc R
C19 C 0.0062(6) 0.0173(10) 0.3040(6) 0.038(3) Uani 1 1 d .
H19A H -0.0210 -0.0233 0.3089 0.056 Uiso 1 1 calc R
H19B H 0.0047 0.0178 0.2585 0.056 Uiso 1 1 calc R
H19C H -0.0004 0.0775 0.3168 0.056 Uiso 1 1 calc R
C20 C 0.0696(6) -0.1142(10) 0.3315(7) 0.040(3) Uani 1 1 d .
H20A H 0.1062 -0.1331 0.3551 0.060 Uiso 1 1 calc R
H20B H 0.0626 -0.1201 0.2846 0.060 Uiso 1 1 calc R
H20C H 0.0447 -0.1517 0.3443 0.060 Uiso 1 1 calc R
C21 C 0.2989(5) 0.1733(9) 0.5656(6) 0.034(3) Uani 1 1 d .
H21A H 0.2904 0.1994 0.6021 0.051 Uiso 1 1 calc R
H21B H 0.3203 0.2153 0.5504 0.051 Uiso 1 1 calc R
H21C H 0.3190 0.1180 0.5797 0.051 Uiso 1 1 calc R
C22 C 0.2603(5) 0.1120(8) 0.4486(6) 0.033(3) Uani 1 1 d .
H22A H 0.2771 0.0537 0.4609 0.050 Uiso 1 1 calc R
H22B H 0.2851 0.1523 0.4379 0.050 Uiso 1 1 calc R
H22C H 0.2280 0.1053 0.4105 0.050 Uiso 1 1 calc R
C23 C 0.2126(5) 0.0849(8) 0.5317(6) 0.033(3) Uani 1 1 d .
H23A H 0.2067 0.1084 0.5706 0.050 Uiso 1 1 calc R
H23B H 0.2323 0.0286 0.5424 0.050 Uiso 1 1 calc R
H23C H 0.1783 0.0746 0.4975 0.050 Uiso 1 1 calc R
C24 C 0.2450(5) 0.1521(9) 0.5075(7) 0.032(3) Uani 1 1 d .
C25 C 0.2137(4) 0.2413(8) 0.4847(5) 0.022(2) Uani 1 1 d .
C26 C 0.1761(5) 0.3903(8) 0.4495(5) 0.028(3) Uani 1 1 d .
C27 C 0.1568(6) 0.4879(9) 0.4322(7) 0.032(3) Uani 1 1 d .
C28 C 0.2023(6) 0.5411(9) 0.4175(7) 0.042(3) Uani 1 1 d .
H28A H 0.2083 0.5158 0.3791 0.063 Uiso 1 1 calc R
H28B H 0.2352 0.5371 0.4549 0.063 Uiso 1 1 calc R
H28C H 0.1918 0.6037 0.4092 0.063 Uiso 1 1 calc R
C29 C 0.1487(6) 0.5289(9) 0.4955(7) 0.038(3) Uani 1 1 d .
H29A H 0.1356 0.5901 0.4866 0.057 Uiso 1 1 calc R
H29B H 0.1827 0.5288 0.5314 0.057 Uiso 1 1 calc R
H29C H 0.1227 0.4930 0.5076 0.057 Uiso 1 1 calc R
C30 C 0.1053(6) 0.4939(9) 0.3747(7) 0.043(3) Uani 1 1 d .
H30A H 0.1106 0.4676 0.3362 0.064 Uiso 1 1 calc R
H30B H 0.0950 0.5565 0.3661 0.064 Uiso 1 1 calc R
H30C H 0.0772 0.4615 0.3849 0.064 Uiso 1 1 calc R
C31 C 0.2028(6) 0.2972(11) 0.6479(7) 0.047(4) Uani 1 1 d .
H31A H 0.2382 0.2863 0.6797 0.070 Uiso 1 1 calc R
H31B H 0.2060 0.3356 0.6131 0.070 Uiso 1 1 calc R
H31C H 0.1866 0.2404 0.6294 0.070 Uiso 1 1 calc R
C32 C 0.1973(6) 0.4259(10) 0.7211(8) 0.063(5) Uani 1 1 d .
H32A H 0.2317 0.4069 0.7519 0.095 Uiso 1 1 calc R
H32B H 0.1759 0.4526 0.7451 0.095 Uiso 1 1 calc R
H32C H 0.2032 0.4698 0.6910 0.095 Uiso 1 1 calc R
C33 C 0.1558(6) 0.2783(12) 0.7300(7) 0.058(4) Uani 1 1 d .
H33A H 0.1362 0.2268 0.7060 0.087 Uiso 1 1 calc R
H33B H 0.1344 0.3083 0.7526 0.087 Uiso 1 1 calc R
H33C H 0.1894 0.2582 0.7618 0.087 Uiso 1 1 calc R
C34 C 0.1674(5) 0.3435(8) 0.6820(6) 0.028(3) Uani 1 1 d .
C35 C 0.1147(4) 0.3745(7) 0.6312(5) 0.024(2) Uani 1 1 d .
C36 C 0.0301(5) 0.4387(8) 0.5575(6) 0.031(3) Uani 1 1 d .
C37 C -0.0217(6) 0.4889(9) 0.5146(6) 0.029(3) Uani 1 1 d .
C38 C -0.0123(6) 0.5250(11) 0.4539(7) 0.044(4) Uani 1 1 d .
H38A H -0.0423 0.5630 0.4297 0.066 Uiso 1 1 calc R
H38B H -0.0092 0.4753 0.4263 0.066 Uiso 1 1 calc R
H38C H 0.0206 0.5601 0.4668 0.066 Uiso 1 1 calc R
C39 C -0.0341(6) 0.5658(9) 0.5549(7) 0.048(4) Uani 1 1 d .
H39A H -0.0061 0.6111 0.5635 0.072 Uiso 1 1 calc R
H39B H -0.0355 0.5424 0.5962 0.072 Uiso 1 1 calc R
H39C H -0.0685 0.5926 0.5303 0.072 Uiso 1 1 calc R
C40 C -0.0696(5) 0.4224(9) 0.4942(7) 0.038(3) Uani 1 1 d .
H40A H -0.1008 0.4517 0.4635 0.056 Uiso 1 1 calc R
H40B H -0.0778 0.4037 0.5328 0.056 Uiso 1 1 calc R
H40C H -0.0603 0.3701 0.4733 0.056 Uiso 1 1 calc R
C41 C 0.3153(6) 0.5839(11) 0.6021(7) 0.052(4) Uani 1 1 d .
H41A H 0.3285 0.6392 0.5880 0.062 Uiso 1 1 calc R
H41B H 0.2789 0.5719 0.5720 0.062 Uiso 1 1 calc R
C42 C 0.3518(7) 0.5064(10) 0.6021(8) 0.053(4) Uani 1 1 d .
H42A H 0.3412 0.4765 0.5592 0.064 Uiso 1 1 calc R
H42B H 0.3894 0.5257 0.6143 0.064 Uiso 1 1 calc R
C43 C 0.3432(11) 0.4478(13) 0.6529(12) 0.089(7) Uani 1 1 d .
H43A H 0.3736 0.4068 0.6712 0.107 Uiso 1 1 calc R
H43B H 0.3102 0.4125 0.6349 0.107 Uiso 1 1 calc R
C44 C 0.3388(8) 0.5134(12) 0.7046(8) 0.061(5) Uani 1 1 d .
H44A H 0.3157 0.4891 0.7280 0.073 Uiso 1 1 calc R
H44B H 0.3743 0.5267 0.7366 0.073 Uiso 1 1 calc R
C45 C 0.4507(6) 0.7149(9) 0.6782(7) 0.040(3) Uani 1 1 d .
H45A H 0.4362 0.6901 0.6336 0.048 Uiso 1 1 calc R
H45B H 0.4585 0.6651 0.7098 0.048 Uiso 1 1 calc R
C46 C 0.5016(5) 0.7695(8) 0.6862(6) 0.033(3) Uani 1 1 d .
H46A H 0.5339 0.7326 0.7049 0.040 Uiso 1 1 calc R
H46B H 0.5013 0.7941 0.6440 0.040 Uiso 1 1 calc R
C47 C 0.4991(6) 0.8431(9) 0.7326(7) 0.042(3) Uani 1 1 d .
H47A H 0.5195 0.8960 0.7277 0.050 Uiso 1 1 calc R
H47B H 0.5125 0.8227 0.7784 0.050 Uiso 1 1 calc R
C48 C 0.4397(6) 0.8624(9) 0.7105(8) 0.050(4) Uani 1 1 d .
H48A H 0.4298 0.8886 0.7465 0.060 Uiso 1 1 calc R
H48B H 0.4297 0.9048 0.6735 0.060 Uiso 1 1 calc R
C49 C 0.4256(7) 0.7244(13) 0.8693(9) 0.065(5) Uani 1 1 d .
H49A H 0.4365 0.7845 0.8600 0.078 Uiso 1 1 calc R
H49B H 0.4453 0.6797 0.8529 0.078 Uiso 1 1 calc R
C50 C 0.4376(6) 0.7126(10) 0.9417(9) 0.054(4) Uani 1 1 d .
H50A H 0.4613 0.7606 0.9665 0.065 Uiso 1 1 calc R
H50B H 0.4548 0.6544 0.9566 0.065 Uiso 1 1 calc R
C51 C 0.3835(7) 0.7175(11) 0.9501(8) 0.053(4) Uani 1 1 d .
H51A H 0.3746 0.7797 0.9576 0.064 Uiso 1 1 calc R
H51B H 0.3825 0.6803 0.9872 0.064 Uiso 1 1 calc R
C52 C 0.3449(6) 0.6820(11) 0.8861(7) 0.043(4) Uani 1 1 d .
H52A H 0.3428 0.6162 0.8866 0.052 Uiso 1 1 calc R
H52B H 0.3088 0.7072 0.8770 0.052 Uiso 1 1 calc R
C53 C 0.2096(5) 0.8127(9) 0.7674(7) 0.038(3) Uani 1 1 d .
H53A H 0.1957 0.8741 0.7582 0.045 Uiso 1 1 calc R
H53B H 0.2446 0.8149 0.8025 0.045 Uiso 1 1 calc R
C54 C 0.1705(6) 0.7541(9) 0.7880(6) 0.038(3) Uani 1 1 d .
H54A H 0.1335 0.7760 0.7688 0.046 Uiso 1 1 calc R
H54B H 0.1803 0.7521 0.8360 0.046 Uiso 1 1 calc R
C55 C 0.1775(6) 0.6624(9) 0.7602(7) 0.041(3) Uani 1 1 d .
H55A H 0.1456 0.6246 0.7531 0.049 Uiso 1 1 calc R
H55B H 0.2092 0.6309 0.7892 0.049 Uiso 1 1 calc R
C56 C 0.1847(6) 0.6888(9) 0.6946(7) 0.044(3) Uani 1 1 d .
H56A H 0.2048 0.6424 0.6802 0.053 Uiso 1 1 calc R
H56B H 0.1498 0.6975 0.6601 0.053 Uiso 1 1 calc R
C57 C 0.3396(6) 0.9825(11) 0.8186(7) 0.052(4) Uani 1 1 d .
H57A H 0.3748 1.0114 0.8288 0.063 Uiso 1 1 calc R
H57B H 0.3407 0.9407 0.8542 0.063 Uiso 1 1 calc R
C58 C 0.2947(8) 1.0538(13) 0.8094(11) 0.075(7) Uani 1 1 d .
H58A H 0.2631 1.0281 0.8172 0.090 Uiso 1 1 calc R
H58B H 0.3076 1.1057 0.8384 0.090 Uiso 1 1 calc R
C59 C 0.2827(7) 1.0784(11) 0.7387(9) 0.069(5) Uani 1 1 d .
H59A H 0.2447 1.0947 0.7184 0.083 Uiso 1 1 calc R
H59B H 0.3049 1.1294 0.7347 0.083 Uiso 1 1 calc R
C60 C 0.2955(7) 0.9975(12) 0.7068(8) 0.060(5) Uani 1 1 d .
H60A H 0.2623 0.9686 0.6790 0.072 Uiso 1 1 calc R
H60B H 0.3168 1.0142 0.6791 0.072 Uiso 1 1 calc R
C61 C 0.3028(6) 0.8454(11) 0.5418(8) 0.049(4) Uani 1 1 d .
H61A H 0.3383 0.8166 0.5564 0.059 Uiso 1 1 calc R
H61B H 0.3075 0.9105 0.5394 0.059 Uiso 1 1 calc R
C62 C 0.2687(7) 0.8090(14) 0.4767(8) 0.067(5) Uani 1 1 d .
H62A H 0.2766 0.7453 0.4724 0.080 Uiso 1 1 calc R
H62B H 0.2744 0.8427 0.4406 0.080 Uiso 1 1 calc R
C63 C 0.2121(7) 0.8212(12) 0.4769(8) 0.060(5) Uani 1 1 d .
H63A H 0.1989 0.8822 0.4633 0.072 Uiso 1 1 calc R
H63B H 0.1875 0.7775 0.4480 0.072 Uiso 1 1 calc R
C64 C 0.2182(6) 0.8048(12) 0.5474(8) 0.056(4) Uani 1 1 d .
H64A H 0.1939 0.8439 0.5609 0.067 Uiso 1 1 calc R
H64B H 0.2096 0.7421 0.5537 0.067 Uiso 1 1 calc R
K1 K 0.31817(16) 0.7647(2) 0.71210(17) 0.0415(8) Uani 1 1 d G
N1 N 0.1389(4) 0.3284(6) 0.4520(4) 0.0205(18) Uani 1 1 d U
N2 N 0.1609(4) 0.2434(6) 0.4727(4) 0.027(2) Uani 1 1 d .
N3 N 0.0439(4) 0.3614(6) 0.5352(5) 0.025(2) Uani 1 1 d U
N4 N 0.0912(4) 0.3240(6) 0.5749(4) 0.0217(15) Uani 1 1 d .
N5 N -0.0083(4) 0.2594(6) 0.3668(4) 0.0233(19) Uani 1 1 d .
N6 N -0.0290(3) 0.2171(6) 0.4099(5) 0.026(2) Uani 1 1 d .
N7 N 0.0674(4) 0.0787(6) 0.4439(5) 0.0217(15) Uani 1 1 d .
N8 N 0.0711(4) 0.0817(6) 0.5100(4) 0.021(2) Uani 1 1 d U
O1 O 0.2735(4) 0.8241(7) 0.5862(5) 0.048(3) Uani 1 1 d .
O2 O 0.2151(4) 0.7734(6) 0.7093(5) 0.044(2) Uani 1 1 d .
O3 O 0.3152(5) 0.5930(7) 0.6680(5) 0.051(3) Uani 1 1 d .
O4 O 0.3688(5) 0.7128(9) 0.8382(6) 0.071(4) Uani 1 1 d .
O5 O 0.3254(4) 0.9369(7) 0.7578(5) 0.049(3) Uani 1 1 d .
O6 O 0.4127(4) 0.7768(6) 0.6905(6) 0.050(3) Uani 1 1 d .
P1 P 0.24168(13) 0.3463(2) 0.47189(17) 0.0321(7) Uani 1 1 d .
P2 P 0.07623(12) 0.47212(19) 0.63341(14) 0.0277(6) Uani 1 1 d .
P3 P 0.07124(17) -0.08987(18) 0.47910(18) 0.0274(7) Uani 1 1 d .
P4 P -0.10749(12) 0.2204(2) 0.29752(14) 0.0293(7) Uani 1 1 d .
Sm1 Sm 0.06672(3) 0.23869(3) 0.47111(3) 0.01956(13) Uani 1 1 d .

loop_
_atom_site_aniso_label
_atom_site_aniso_U_11
_atom_site_aniso_U_22
_atom_site_aniso_U_33
_atom_site_aniso_U_23
_atom_site_aniso_U_13
_atom_site_aniso_U_12
C1 0.048(8) 0.051(8) 0.026(6) 0.003(6) 0.003(6) -0.011(7)
C2 0.058(10) 0.041(8) 0.038(8) 0.020(6) 0.017(7) 0.005(7)
C3 0.048(8) 0.034(7) 0.048(8) 0.002(6) 0.024(7) -0.003(6)
C4 0.034(7) 0.026(7) 0.036(7) 0.002(6) 0.010(6) 0.000(5)
C5 0.025(6) 0.027(6) 0.017(5) 0.001(5) 0.000(5) -0.005(5)
C6 0.025(6) 0.027(6) 0.032(6) -0.016(5) 0.014(5) -0.003(5)
C7 0.032(7) 0.038(8) 0.028(7) 0.006(6) 0.010(6) -0.011(6)
C8 0.047(8) 0.046(8) 0.038(8) -0.001(6) 0.016(6) -0.010(6)
C9 0.049(9) 0.037(7) 0.042(8) 0.005(6) 0.024(7) -0.004(6)
C10 0.033(8) 0.072(11) 0.045(9) -0.003(8) 0.020(7) -0.010(7)
C11 0.034(9) 0.096(14) 0.041(9) 0.001(9) 0.001(7) -0.019(9)
C12 0.121(17) 0.037(8) 0.025(8) 0.002(6) 0.024(9) -0.021(9)
C13 0.059(12) 0.084(14) 0.055(11) 0.013(10) 0.023(10) 0.035(10)
C14 0.036(8) 0.023(6) 0.021(6) 0.008(5) 0.004(5) 0.005(5)
C15 0.014(6) 0.019(6) 0.031(7) 0.008(5) 0.001(5) -0.001(4)
C16 0.022(6) 0.018(6) 0.022(6) -0.006(5) 0.004(5) -0.005(4)
C17 0.031(7) 0.026(6) 0.029(7) -0.003(5) 0.006(6) -0.005(5)
C18 0.063(11) 0.049(9) 0.040(8) -0.020(7) 0.034(8) -0.015(8)
C19 0.049(9) 0.040(8) 0.019(6) -0.008(5) 0.005(6) 0.001(6)
C20 0.051(9) 0.041(8) 0.026(7) -0.008(6) 0.010(6) 0.007(6)
C21 0.025(7) 0.043(8) 0.032(7) 0.004(6) 0.006(5) 0.001(6)
C22 0.028(6) 0.032(7) 0.039(7) 0.002(5) 0.012(5) 0.002(5)
C23 0.028(7) 0.034(7) 0.038(7) 0.005(6) 0.012(6) 0.005(5)
C24 0.008(6) 0.039(8) 0.042(8) 0.003(6) -0.001(5) 0.006(5)
C25 0.015(5) 0.029(6) 0.025(5) -0.001(5) 0.010(4) -0.001(4)
C26 0.036(7) 0.030(6) 0.025(6) -0.005(5) 0.018(5) -0.001(5)
C27 0.031(7) 0.023(7) 0.043(8) -0.002(6) 0.015(6) -0.003(5)
C28 0.048(9) 0.032(7) 0.052(9) 0.004(6) 0.024(7) -0.013(6)
C29 0.054(10) 0.027(7) 0.042(9) -0.007(6) 0.027(8) -0.002(6)
C30 0.049(9) 0.027(7) 0.051(8) -0.002(6) 0.014(7) 0.001(6)
C31 0.037(8) 0.066(10) 0.033(7) 0.010(7) 0.004(6) 0.008(7)
C32 0.046(10) 0.052(9) 0.065(11) -0.026(8) -0.017(8) 0.003(7)
C33 0.038(8) 0.087(12) 0.039(8) 0.021(8) -0.001(7) 0.010(8)
C34 0.035(7) 0.024(7) 0.023(6) -0.004(5) 0.006(5) 0.003(5)
C35 0.025(6) 0.029(6) 0.020(5) -0.006(5) 0.006(5) -0.006(5)
C36 0.035(7) 0.026(7) 0.037(7) 0.002(5) 0.019(6) -0.001(5)
C37 0.036(8) 0.025(7) 0.026(7) 0.000(5) 0.012(6) 0.005(6)
C38 0.039(9) 0.047(9) 0.041(9) 0.001(7) 0.007(7) 0.007(7)
C39 0.063(10) 0.041(8) 0.038(8) 0.000(6) 0.013(7) 0.017(7)
C40 0.029(7) 0.036(7) 0.049(8) 0.002(6) 0.016(6) 0.009(6)
C41 0.048(9) 0.061(10) 0.038(8) 0.007(7) 0.003(7) 0.004(7)
C42 0.068(11) 0.042(8) 0.048(9) -0.005(7) 0.017(8) -0.007(7)
C43 0.14(2) 0.042(11) 0.112(18) 0.015(11) 0.072(16) 0.013(12)
C44 0.076(13) 0.060(11) 0.052(10) 0.015(9) 0.027(9) -0.001(9)
C45 0.038(8) 0.036(8) 0.044(8) 0.001(6) 0.011(7) 0.001(6)
C46 0.039(7) 0.030(6) 0.034(7) 0.004(5) 0.017(6) -0.001(5)
C47 0.054(9) 0.030(7) 0.043(8) 0.004(6) 0.017(7) -0.009(6)
C48 0.052(9) 0.028(7) 0.075(11) -0.003(7) 0.029(8) -0.005(6)
C49 0.058(11) 0.065(12) 0.078(13) -0.015(10) 0.032(10) -0.008(9)
C50 0.036(8) 0.042(9) 0.080(12) -0.016(8) 0.013(8) -0.001(6)
C51 0.060(10) 0.052(10) 0.046(9) -0.007(7) 0.015(8) 0.010(8)
C52 0.032(8) 0.052(9) 0.037(8) 0.005(7) 0.000(6) 0.012(7)
C53 0.028(7) 0.036(7) 0.040(7) -0.006(6) 0.000(6) 0.003(5)
C54 0.045(8) 0.039(8) 0.035(7) -0.007(6) 0.020(6) 0.000(6)
C55 0.052(9) 0.027(7) 0.052(8) -0.006(6) 0.028(7) -0.003(6)
C56 0.050(9) 0.038(8) 0.041(8) -0.010(6) 0.012(7) -0.005(6)
C57 0.057(10) 0.056(10) 0.036(8) -0.003(7) 0.006(7) -0.001(7)
C58 0.075(14) 0.057(12) 0.111(17) -0.041(12) 0.055(13) -0.011(10)
C59 0.046(9) 0.043(9) 0.089(13) 0.000(9) -0.017(9) 0.000(7)
C60 0.042(9) 0.080(13) 0.057(10) 0.025(9) 0.016(8) 0.003(8)
C61 0.050(9) 0.046(9) 0.062(10) 0.001(7) 0.032(8) 0.014(7)
C62 0.071(12) 0.084(13) 0.039(9) 0.007(9) 0.011(8) 0.029(10)
C63 0.056(11) 0.056(10) 0.059(10) -0.007(8) 0.006(8) 0.017(8)
C64 0.042(9) 0.063(11) 0.055(10) -0.001(8) 0.007(8) 0.002(8)
K1 0.0372(13) 0.049(2) 0.040(2) -0.0053(16) 0.0157(15) 0.0029(16)
N1 0.027(4) 0.025(4) 0.010(3) 0.001(3) 0.007(3) -0.001(3)
N2 0.035(5) 0.031(5) 0.005(4) 0.003(4) -0.005(3) -0.002(4)
N3 0.025(4) 0.018(4) 0.032(4) -0.004(3) 0.009(3) 0.011(3)
N4 0.024(3) 0.018(3) 0.029(4) -0.006(3) 0.017(3) 0.005(3)
N5 0.027(5) 0.019(4) 0.029(5) 0.001(4) 0.016(4) 0.001(4)
N6 0.011(4) 0.030(5) 0.038(5) 0.010(4) 0.009(4) -0.007(4)
N7 0.024(3) 0.018(3) 0.029(4) -0.006(3) 0.017(3) 0.005(3)
N8 0.027(4) 0.026(4) 0.011(4) 0.000(3) 0.007(3) 0.006(3)
O1 0.037(6) 0.069(7) 0.041(6) 0.001(5) 0.015(5) 0.003(5)
O2 0.051(6) 0.040(5) 0.046(5) -0.004(4) 0.023(5) -0.008(4)
O3 0.066(7) 0.047(6) 0.038(6) 0.003(5) 0.016(5) 0.006(5)
O4 0.064(8) 0.096(10) 0.050(7) 0.012(6) 0.017(6) -0.001(7)
O5 0.046(6) 0.053(7) 0.042(6) 0.004(5) 0.007(5) 0.009(5)
O6 0.030(5) 0.035(5) 0.088(8) -0.008(5) 0.022(5) -0.003(4)
P1 0.0240(16) 0.0321(17) 0.0393(18) 0.0000(13) 0.0094(14) -0.0033(12)
P2 0.0334(16) 0.0231(15) 0.0244(15) -0.0056(11) 0.0067(13) 0.0011(12)
P3 0.0354(15) 0.0191(13) 0.0291(17) 0.0012(13) 0.0126(13) 0.0001(14)
P4 0.0227(15) 0.0346(17) 0.0265(15) 0.0010(12) 0.0029(12) -0.0017(12)
Sm1 0.0190(2) 0.0202(3) 0.0176(2) -0.0006(4) 0.00363(18) -0.0006(4)

loop_
_atom_type_symbol
_atom_type_description
_atom_type_scat_dispersion_real
_atom_type_scat_dispersion_imag
_atom_type_scat_source
C C 0.0181 0.0091 'International Tables Vol C Tables 4.2.6.8 and 6.1.1.4'
H H 0.0000 0.0000 'International Tables Vol C Tables 4.2.6.8 and 6.1.1.4'
N N 0.0311 0.0180 'International Tables Vol C Tables 4.2.6.8 and 6.1.1.4'
O O 0.0492 0.0322 'International Tables Vol C Tables 4.2.6.8 and 6.1.1.4'
P P 0.2955 0.4335 'International Tables Vol C Tables 4.2.6.8 and 6.1.1.4'
Sm Sm -5.3236 12.2178 'International Tables Vol C Tables 4.2.6.8 and 6.1.1.4'
K K 0.3868 1.0657 'International Tables Vol C Tables 4.2.6.8 and 6.1.1.4'

loop_
_geom_angle_atom_site_label_1
_geom_angle_atom_site_label_2
_geom_angle_atom_site_label_3
_geom_angle
C4 C1 H1A 109.5
C4 C1 H1B 109.5
H1A C1 H1B 109.5
C4 C1 H1C 109.5
H1A C1 H1C 109.5
H1B C1 H1C 109.5
C4 C2 H2A 109.5
C4 C2 H2B 109.5
H2A C2 H2B 109.5
C4 C2 H2C 109.5
H2A C2 H2C 109.5
H2B C2 H2C 109.5
C4 C3 H3A 109.5
C4 C3 H3B 109.5
H3A C3 H3B 109.5
C4 C3 H3C 109.5
H3A C3 H3C 109.5
H3B C3 H3C 109.5
C5 C4 C1 111.0(11)
C5 C4 C3 110.2(10)
C1 C4 C3 108.0(12)
C5 C4 C2 109.4(11)
C1 C4 C2 108.9(11)
C3 C4 C2 109.2(11)
N5 C5 C4 122.1(11)
N5 C5 P4 112.4(8)
C4 C5 P4 125.5(9)
N6 C6 C7 118.1(10)
N6 C6 P4 113.2(8)
C7 C6 P4 128.4(9)
C8 C7 C10 112.3(12)
C8 C7 C6 110.2(11)
C10 C7 C6 109.9(11)
C8 C7 C9 108.7(11)
C10 C7 C9 109.5(12)
C6 C7 C9 106.0(11)
C7 C8 H8A 109.5
C7 C8 H8B 109.5
H8A C8 H8B 109.5
C7 C8 H8C 109.5
H8A C8 H8C 109.5
H8B C8 H8C 109.5
C7 C9 H9A 109.5
C7 C9 H9B 109.5
H9A C9 H9B 109.5
C7 C9 H9C 109.5
H9A C9 H9C 109.5
H9B C9 H9C 109.5
C7 C10 H10A 109.5
C7 C10 H10B 109.5
H10A C10 H10B 109.5
C7 C10 H10C 109.5
H10A C10 H10C 109.5
H10B C10 H10C 109.5
C14 C11 H11A 109.5
C14 C11 H11B 109.5
H11A C11 H11B 109.5
C14 C11 H11C 109.5
H11A C11 H11C 109.5
H11B C11 H11C 109.5
C14 C12 H12A 109.5
C14 C12 H12B 109.5
H12A C12 H12B 109.5
C14 C12 H12C 109.5
H12A C12 H12C 109.5
H12B C12 H12C 109.5
C14 C13 H13A 109.5
C14 C13 H13B 109.5
H13A C13 H13B 109.5
C14 C13 H13C 109.5
H13A C13 H13C 109.5
H13B C13 H13C 109.5
C12 C14 C15 111.2(11)
C12 C14 C13 110.2(15)
C15 C14 C13 110.2(11)
C12 C14 C11 107.9(13)
C15 C14 C11 108.6(12)
C13 C14 C11 108.7(13)
N8 C15 C14 118.0(11)
N8 C15 P3 114.1(9)
C14 C15 P3 127.9(9)
N7 C16 C17 117.8(11)
N7 C16 P3 113.6(9)
C17 C16 P3 128.5(9)
C16 C17 C19 110.3(11)
C16 C17 C18 111.0(11)
C19 C17 C18 109.2(12)
C16 C17 C20 110.7(11)
C19 C17 C20 108.5(11)
C18 C17 C20 107.0(12)
C17 C18 H18A 109.5
C17 C18 H18B 109.5
H18A C18 H18B 109.5
C17 C18 H18C 109.5
H18A C18 H18C 109.5
H18B C18 H18C 109.5
C17 C19 H19A 109.5
C17 C19 H19B 109.5
H19A C19 H19B 109.5
C17 C19 H19C 109.5
H19A C19 H19C 109.5
H19B C19 H19C 109.5
C17 C20 H20A 109.5
C17 C20 H20B 109.5
H20A C20 H20B 109.5
C17 C20 H20C 109.5
H20A C20 H20C 109.5
H20B C20 H20C 109.5
C24 C21 H21A 109.5
C24 C21 H21B 109.5
H21A C21 H21B 109.5
C24 C21 H21C 109.5
H21A C21 H21C 109.5
H21B C21 H21C 109.5
C24 C22 H22A 109.5
C24 C22 H22B 109.5
H22A C22 H22B 109.5
C24 C22 H22C 109.5
H22A C22 H22C 109.5
H22B C22 H22C 109.5
C24 C23 H23A 109.5
C24 C23 H23B 109.5
H23A C23 H23B 109.5
C24 C23 H23C 109.5
H23A C23 H23C 109.5
H23B C23 H23C 109.5
C23 C24 C25 111.8(10)
C23 C24 C22 110.7(11)
C25 C24 C22 108.6(10)
C23 C24 C21 108.7(11)
C25 C24 C21 108.8(10)
C22 C24 C21 108.0(10)
N2 C25 C24 119.5(10)
N2 C25 P1 114.2(8)
C24 C25 P1 126.3(8)
N1 C26 C27 117.5(11)
N1 C26 P1 113.3(8)
C27 C26 P1 129.1(9)
C30 C27 C26 112.9(11)
C30 C27 C28 110.3(12)
C26 C27 C28 108.3(11)
C30 C27 C29 110.1(12)
C26 C27 C29 106.5(11)
C28 C27 C29 108.6(11)
C27 C28 H28A 109.5
C27 C28 H28B 109.5
H28A C28 H28B 109.5
C27 C28 H28C 109.5
H28A C28 H28C 109.5
H28B C28 H28C 109.5
C27 C29 H29A 109.5
C27 C29 H29B 109.5
H29A C29 H29B 109.5
C27 C29 H29C 109.5
H29A C29 H29C 109.5
H29B C29 H29C 109.5
C27 C30 H30A 109.5
C27 C30 H30B 109.5
H30A C30 H30B 109.5
C27 C30 H30C 109.5
H30A C30 H30C 109.5
H30B C30 H30C 109.5
C34 C31 H31A 109.5
C34 C31 H31B 109.5
H31A C31 H31B 109.5
C34 C31 H31C 109.5
H31A C31 H31C 109.5
H31B C31 H31C 109.5
C34 C32 H32A 109.5
C34 C32 H32B 109.5
H32A C32 H32B 109.5
C34 C32 H32C 109.5
H32A C32 H32C 109.5
H32B C32 H32C 109.5
C34 C33 H33A 109.5
C34 C33 H33B 109.5
H33A C33 H33B 109.5
C34 C33 H33C 109.5
H33A C33 H33C 109.5
H33B C33 H33C 109.5
C33 C34 C35 109.8(11)
C33 C34 C31 109.5(12)
C35 C34 C31 110.3(10)
C33 C34 C32 108.3(12)
C35 C34 C32 109.2(11)
C31 C34 C32 109.6(13)
N4 C35 C34 120.0(10)
N4 C35 P2 111.9(8)
C34 C35 P2 128.2(8)
N3 C36 C37 119.1(11)
N3 C36 P2 112.9(9)
C37 C36 P2 128.0(9)
C38 C37 C39 110.7(12)
C38 C37 C40 109.6(12)
C39 C37 C40 109.1(12)
C38 C37 C36 108.7(11)
C39 C37 C36 109.3(11)
C40 C37 C36 109.5(10)
C37 C38 H38A 109.5
C37 C38 H38B 109.5
H38A C38 H38B 109.5
C37 C38 H38C 109.5
H38A C38 H38C 109.5
H38B C38 H38C 109.5
C37 C39 H39A 109.5
C37 C39 H39B 109.5
H39A C39 H39B 109.5
C37 C39 H39C 109.5
H39A C39 H39C 109.5
H39B C39 H39C 109.5
C37 C40 H40A 109.5
C37 C40 H40B 109.5
H40A C40 H40B 109.5
C37 C40 H40C 109.5
H40A C40 H40C 109.5
H40B C40 H40C 109.5
O3 C41 C42 106.7(12)
O3 C41 H41A 110.4
C42 C41 H41A 110.4
O3 C41 H41B 110.4
C42 C41 H41B 110.4
H41A C41 H41B 108.6
C43 C42 C41 101.3(15)
C43 C42 H42A 111.5
C41 C42 H42A 111.5
C43 C42 H42B 111.5
C41 C42 H42B 111.5
H42A C42 H42B 109.3
C42 C43 C44 103.7(14)
C42 C43 H43A 111.0
C44 C43 H43A 111.0
C42 C43 H43B 111.0
C44 C43 H43B 111.0
H43A C43 H43B 109.0
O3 C44 C43 104.5(14)
O3 C44 H44A 110.9
C43 C44 H44A 110.9
O3 C44 H44B 110.9
C43 C44 H44B 110.9
H44A C44 H44B 108.9
O6 C45 C46 106.1(10)
O6 C45 H45A 110.5
C46 C45 H45A 110.5
O6 C45 H45B 110.5
C46 C45 H45B 110.5
H45A C45 H45B 108.7
C47 C46 C45 103.3(11)
C47 C46 H46A 111.1
C45 C46 H46A 111.1
C47 C46 H46B 111.1
C45 C46 H46B 111.1
H46A C46 H46B 109.1
C46 C47 C48 101.6(11)
C46 C47 H47A 111.4
C48 C47 H47A 111.4
C46 C47 H47B 111.4
C48 C47 H47B 111.4
H47A C47 H47B 109.3
O6 C48 C47 106.4(11)
O6 C48 H48A 110.4
C47 C48 H48A 110.4
O6 C48 H48B 110.4
C47 C48 H48B 110.4
H48A C48 H48B 108.6
O4 C49 C50 107.4(13)
O4 C49 H49A 110.2
C50 C49 H49A 110.2
O4 C49 H49B 110.2
C50 C49 H49B 110.2
H49A C49 H49B 108.5
C49 C50 C51 104.0(14)
C49 C50 H50A 111.0
C51 C50 H50A 111.0
C49 C50 H50B 111.0
C51 C50 H50B 111.0
H50A C50 H50B 109.0
C50 C51 C52 104.5(13)
C50 C51 H51A 110.8
C52 C51 H51A 110.8
C50 C51 H51B 110.8
C52 C51 H51B 110.8
H51A C51 H51B 108.9
O4 C52 C51 102.7(12)
O4 C52 H52A 111.2
C51 C52 H52A 111.2
O4 C52 H52B 111.2
C51 C52 H52B 111.2
H52A C52 H52B 109.1
O2 C53 C54 107.4(10)
O2 C53 H53A 110.2
C54 C53 H53A 110.2
O2 C53 H53B 110.2
C54 C53 H53B 110.2
H53A C53 H53B 108.5
C53 C54 C55 102.4(10)
C53 C54 H54A 111.3
C55 C54 H54A 111.3
C53 C54 H54B 111.3
C55 C54 H54B 111.3
H54A C54 H54B 109.2
C54 C55 C56 101.6(10)
C54 C55 H55A 111.4
C56 C55 H55A 111.4
C54 C55 H55B 111.4
C56 C55 H55B 111.4
H55A C55 H55B 109.3
O2 C56 C55 104.2(10)
O2 C56 H56A 110.9
C55 C56 H56A 110.9
O2 C56 H56B 110.9
C55 C56 H56B 110.9
H56A C56 H56B 108.9
O5 C57 C58 104.8(12)
O5 C57 H57A 110.8
C58 C57 H57A 110.8
O5 C57 H57B 110.8
C58 C57 H57B 110.8
H57A C57 H57B 108.9
C59 C58 C57 100.9(14)
C59 C58 H58A 111.6
C57 C58 H58A 111.6
C59 C58 H58B 111.6
C57 C58 H58B 111.6
H58A C58 H58B 109.4
C60 C59 C58 105.8(14)
C60 C59 H59A 110.6
C58 C59 H59A 110.6
C60 C59 H59B 110.6
C58 C59 H59B 110.6
H59A C59 H59B 108.7
O5 C60 C59 107.8(14)
O5 C60 H60A 110.1
C59 C60 H60A 110.1
O5 C60 H60B 110.1
C59 C60 H60B 110.1
H60A C60 H60B 108.5
O1 C61 C62 104.7(13)
O1 C61 H61A 110.8
C62 C61 H61A 110.8
O1 C61 H61B 110.8
C62 C61 H61B 110.8
H61A C61 H61B 108.9
C61 C62 C63 103.9(14)
C61 C62 H62A 111.0
C63 C62 H62A 111.0
C61 C62 H62B 111.0
C63 C62 H62B 111.0
H62A C62 H62B 109.0
C64 C63 C62 102.3(13)
C64 C63 H63A 111.3
C62 C63 H63A 111.3
C64 C63 H63B 111.3
C62 C63 H63B 111.3
H63A C63 H63B 109.2
O1 C64 C63 107.5(13)
O1 C64 H64A 110.2
C63 C64 H64A 110.2
O1 C64 H64B 110.2
C63 C64 H64B 110.2
H64A C64 H64B 108.5
O6 K1 O2 167.5(3)
O6 K1 O4 91.1(4)
O2 K1 O4 101.0(4)
O6 K1 O3 85.5(3)
O2 K1 O3 97.3(3)
O4 K1 O3 91.8(4)
O6 K1 O1 85.5(3)
O2 K1 O1 82.3(3)
O4 K1 O1 175.9(4)
O3 K1 O1 90.2(3)
O6 K1 O5 92.4(3)
O2 K1 O5 84.9(3)
O4 K1 O5 87.3(4)
O3 K1 O5 177.8(4)
O1 K1 O5 90.6(3)
C26 N1 N2 113.2(9)
C26 N1 Sm1 168.3(7)
N2 N1 Sm1 73.7(5)
C25 N2 N1 112.3(9)
C25 N2 Sm1 169.8(7)
N1 N2 Sm1 73.3(5)
C36 N3 N4 115.1(9)
C36 N3 Sm1 167.0(8)
N4 N3 Sm1 73.1(5)
N3 N4 C35 112.0(8)
N3 N4 Sm1 74.6(5)
C35 N4 Sm1 168.5(7)
C5 N5 N6 114.0(9)
C5 N5 Sm1 171.0(8)
N6 N5 Sm1 72.9(5)
C6 N6 N5 113.0(9)
C6 N6 Sm1 170.2(8)
N5 N6 Sm1 74.6(5)
C16 N7 N8 114.1(10)
C16 N7 Sm1 171.6(8)
N8 N7 Sm1 74.2(6)
C15 N8 N7 111.1(10)
C15 N8 Sm1 176.0(8)
N7 N8 Sm1 72.8(6)
C64 O1 C61 108.6(11)
C64 O1 K1 121.9(9)
C61 O1 K1 125.5(8)
C53 O2 C56 109.4(10)
C53 O2 K1 113.3(7)
C56 O2 K1 115.8(8)
C41 O3 C44 108.9(12)
C41 O3 K1 115.3(9)
C44 O3 K1 128.5(9)
C49 O4 C52 109.9(12)
C49 O4 K1 121.6(10)
C52 O4 K1 128.1(9)
C57 O5 C60 108.5(12)
C57 O5 K1 138.7(9)
C60 O5 K1 111.0(9)
C45 O6 C48 108.0(10)
C45 O6 K1 136.6(8)
C48 O6 K1 113.5(8)
C26 P1 C25 87.0(5)
C36 P2 C35 88.2(5)
C15 P3 C16 87.2(5)
C6 P4 C5 87.3(5)
N6 Sm1 N7 80.4(3)
N6 Sm1 N4 117.9(3)
N7 Sm1 N4 134.1(3)
N6 Sm1 N8 89.0(3)
N7 Sm1 N8 33.0(3)
N4 Sm1 N8 102.1(3)
N6 Sm1 N5 32.5(3)
N7 Sm1 N5 88.3(3)
N4 Sm1 N5 130.6(3)
N8 Sm1 N5 111.1(3)
N6 Sm1 N1 134.0(3)
N7 Sm1 N1 114.6(3)
N4 Sm1 N1 83.8(3)
N8 Sm1 N1 128.0(3)
N5 Sm1 N1 102.0(3)
N6 Sm1 N2 149.5(3)
N7 Sm1 N2 86.8(3)
N4 Sm1 N2 90.9(3)
N8 Sm1 N2 95.1(3)
N5 Sm1 N2 120.3(3)
N1 Sm1 N2 32.9(3)
N6 Sm1 N3 89.9(3)
N7 Sm1 N3 150.3(3)
N4 Sm1 N3 32.2(3)
N8 Sm1 N3 119.8(3)
N5 Sm1 N3 98.4(3)
N1 Sm1 N3 92.3(3)
N2 Sm1 N3 113.6(3)

loop_
_geom_bond_atom_site_label_1
_geom_bond_atom_site_label_2
_geom_bond_distance
C1 C4 1.511(18)
C1 H1A 0.9600
C1 H1B 0.9600
C1 H1C 0.9600
C2 C4 1.539(17)
C2 H2A 0.9600
C2 H2B 0.9600
C2 H2C 0.9600
C3 C4 1.523(18)
C3 H3A 0.9600
C3 H3B 0.9600
C3 H3C 0.9600
C4 C5 1.506(17)
C5 N5 1.325(14)
C5 P4 1.770(12)
C6 N6 1.338(14)
C6 C7 1.530(17)
C6 P4 1.745(12)
C7 C8 1.491(18)
C7 C10 1.506(18)
C7 C9 1.561(18)
C8 H8A 0.9600
C8 H8B 0.9600
C8 H8C 0.9600
C9 H9A 0.9600
C9 H9B 0.9600
C9 H9C 0.9600
C10 H10A 0.9600
C10 H10B 0.9600
C10 H10C 0.9600
C11 C14 1.566(19)
C11 H11A 0.9600
C11 H11B 0.9600
C11 H11C 0.9600
C12 C14 1.505(19)
C12 H12A 0.9600
C12 H12B 0.9600
C12 H12C 0.9600
C13 C14 1.51(2)
C13 H13A 0.9600
C13 H13B 0.9600
C13 H13C 0.9600
C14 C15 1.512(17)
C15 N8 1.357(15)
C15 P3 1.745(13)
C16 N7 1.322(15)
C16 C17 1.512(18)
C16 P3 1.754(12)
C17 C19 1.526(19)
C17 C18 1.537(19)
C17 C20 1.538(19)
C18 H18A 0.9600
C18 H18B 0.9600
C18 H18C 0.9600
C19 H19A 0.9600
C19 H19B 0.9600
C19 H19C 0.9600
C20 H20A 0.9600
C20 H20B 0.9600
C20 H20C 0.9600
C21 C24 1.564(16)
C21 H21A 0.9600
C21 H21B 0.9600
C21 H21C 0.9600
C22 C24 1.559(18)
C22 H22A 0.9600
C22 H22B 0.9600
C22 H22C 0.9600
C23 C24 1.500(17)
C23 H23A 0.9600
C23 H23B 0.9600
C23 H23C 0.9600
C24 C25 1.538(16)
C25 N2 1.317(13)
C25 P1 1.769(11)
C26 N1 1.347(14)
C26 C27 1.526(18)
C26 P1 1.742(12)
C27 C30 1.490(19)
C27 C28 1.541(17)
C27 C29 1.560(18)
C28 H28A 0.9600
C28 H28B 0.9600
C28 H28C 0.9600
C29 H29A 0.9600
C29 H29B 0.9600
C29 H29C 0.9600
C30 H30A 0.9600
C30 H30B 0.9600
C30 H30C 0.9600
C31 C34 1.515(18)
C31 H31A 0.9600
C31 H31B 0.9600
C31 H31C 0.9600
C32 C34 1.531(17)
C32 H32A 0.9600
C32 H32B 0.9600
C32 H32C 0.9600
C33 C34 1.506(18)
C33 H33A 0.9600
C33 H33B 0.9600
C33 H33C 0.9600
C34 C35 1.510(16)
C35 N4 1.372(13)
C35 P2 1.764(12)
C36 N3 1.329(14)
C36 C37 1.543(18)
C36 P2 1.737(13)
C37 C38 1.495(19)
C37 C39 1.522(18)
C37 C40 1.534(18)
C38 H38A 0.9600
C38 H38B 0.9600
C38 H38C 0.9600
C39 H39A 0.9600
C39 H39B 0.9600
C39 H39C 0.9600
C40 H40A 0.9600
C40 H40B 0.9600
C40 H40C 0.9600
C41 O3 1.414(17)
C41 C42 1.49(2)
C41 H41A 0.9700
C41 H41B 0.9700
C42 C43 1.46(2)
C42 H42A 0.9700
C42 H42B 0.9700
C43 C44 1.50(3)
C43 H43A 0.9700
C43 H43B 0.9700
C44 O3 1.428(19)
C44 H44A 0.9700
C44 H44B 0.9700
C45 O6 1.436(16)
C45 C46 1.513(18)
C45 H45A 0.9700
C45 H45B 0.9700
C46 C47 1.484(17)
C46 H46A 0.9700
C46 H46B 0.9700
C47 C48 1.489(19)
C47 H47A 0.9700
C47 H47B 0.9700
C48 O6 1.437(15)
C48 H48A 0.9700
C48 H48B 0.9700
C49 O4 1.42(2)
C49 C50 1.48(2)
C49 H49A 0.9700
C49 H49B 0.9700
C50 C51 1.49(2)
C50 H50A 0.9700
C50 H50B 0.9700
C51 C52 1.50(2)
C51 H51A 0.9700
C51 H51B 0.9700
C52 O4 1.438(18)
C52 H52A 0.9700
C52 H52B 0.9700
C53 O2 1.417(16)
C53 C54 1.510(18)
C53 H53A 0.9700
C53 H53B 0.9700
C54 C55 1.510(17)
C54 H54A 0.9700
C54 H54B 0.9700
C55 C56 1.527(18)
C55 H55A 0.9700
C55 H55B 0.9700
C56 O2 1.454(15)
C56 H56A 0.9700
C56 H56B 0.9700
C57 O5 1.397(16)
C57 C58 1.54(2)
C57 H57A 0.9700
C57 H57B 0.9700
C58 C59 1.48(3)
C58 H58A 0.9700
C58 H58B 0.9700
C59 C60 1.47(2)
C59 H59A 0.9700
C59 H59B 0.9700
C60 O5 1.421(18)
C60 H60A 0.9700
C60 H60B 0.9700
C61 O1 1.438(17)
C61 C62 1.48(2)
C61 H61A 0.9700
C61 H61B 0.9700
C62 C63 1.49(2)
C62 H62A 0.9700
C62 H62B 0.9700
C63 C64 1.48(2)
C63 H63A 0.9700
C63 H63B 0.9700
C64 O1 1.432(17)
C64 H64A 0.9700
C64 H64B 0.9700
K1 O6 2.665(10)
K1 O2 2.676(10)
K1 O4 2.684(12)
K1 O3 2.689(11)
K1 O1 2.695(11)
K1 O5 2.699(11)
N1 N2 1.387(12)
N1 Sm1 2.445(9)
N2 Sm1 2.450(10)
N3 N4 1.360(12)
N3 Sm1 2.458(8)
N4 Sm1 2.439(8)
N5 N6 1.364(12)
N5 Sm1 2.444(9)
N6 Sm1 2.424(8)
N7 N8 1.382(11)
N7 Sm1 2.426(9)
N8 Sm1 2.444(10)

loop_
_geom_torsion_atom_site_label_1
_geom_torsion_atom_site_label_2
_geom_torsion_atom_site_label_3
_geom_torsion_atom_site_label_4
_geom_torsion
C1 C4 C5 N5 153.3(11)
C3 C4 C5 N5 33.7(16)
C2 C4 C5 N5 -86.5(14)
C1 C4 C5 P4 -26.0(16)
C3 C4 C5 P4 -145.7(10)
C2 C4 C5 P4 94.2(13)
N6 C6 C7 C8 49.2(16)
P4 C6 C7 C8 -136.3(11)
N6 C6 C7 C10 173.5(11)
P4 C6 C7 C10 -12.0(17)
N6 C6 C7 C9 -68.3(13)
P4 C6 C7 C9 106.3(12)
C12 C14 C15 N8 170.4(13)
C13 C14 C15 N8 47.9(17)
C11 C14 C15 N8 -71.0(15)
C12 C14 C15 P3 -9.1(18)
C13 C14 C15 P3 -131.5(13)
C11 C14 C15 P3 109.5(13)
N7 C16 C17 C19 -65.7(15)
P3 C16 C17 C19 110.1(13)
N7 C16 C17 C18 55.5(16)
P3 C16 C17 C18 -128.7(12)
N7 C16 C17 C20 174.1(11)
P3 C16 C17 C20 -10.1(18)
C23 C24 C25 N2 -16.4(16)
C22 C24 C25 N2 106.1(11)
C21 C24 C25 N2 -136.4(10)
C23 C24 C25 P1 163.8(9)
C22 C24 C25 P1 -73.7(12)
C21 C24 C25 P1 43.7(14)
N1 C26 C27 C30 -45.4(15)
P1 C26 C27 C30 138.7(11)
N1 C26 C27 C28 -167.9(10)
P1 C26 C27 C28 16.2(16)
N1 C26 C27 C29 75.5(14)
P1 C26 C27 C29 -100.4(12)
C33 C34 C35 N4 -86.4(14)
C31 C34 C35 N4 34.4(15)
C32 C34 C35 N4 154.9(12)
C33 C34 C35 P2 93.4(13)
C31 C34 C35 P2 -145.8(10)
C32 C34 C35 P2 -25.2(16)
N3 C36 C37 C38 -68.5(15)
P2 C36 C37 C38 109.4(12)
N3 C36 C37 C39 170.7(11)
P2 C36 C37 C39 -11.5(16)
N3 C36 C37 C40 51.2(15)
P2 C36 C37 C40 -130.9(11)
O3 C41 C42 C43 32.6(18)
C41 C42 C43 C44 -38(2)
C42 C43 C44 O3 31(2)
O6 C45 C46 C47 26.5(14)
C45 C46 C47 C48 -36.9(13)
C46 C47 C48 O6 35.2(14)
O4 C49 C50 C51 -14.0(18)
C49 C50 C51 C52 29.6(17)
C50 C51 C52 O4 -34.0(16)
O2 C53 C54 C55 26.7(14)
C53 C54 C55 C56 -37.4(13)
C54 C55 C56 O2 35.6(14)
O5 C57 C58 C59 -34.9(17)
C57 C58 C59 C60 28.5(18)
C58 C59 C60 O5 -13.2(19)
O1 C61 C62 C63 33.4(18)
C61 C62 C63 C64 -35.2(19)
C62 C63 C64 O1 24.5(19)
C27 C26 N1 N2 -175.6(9)
P1 C26 N1 N2 0.9(11)
C27 C26 N1 Sm1 -51(4)
P1 C26 N1 Sm1 126(3)
C24 C25 N2 N1 -179.3(9)
P1 C25 N2 N1 0.5(11)
C24 C25 N2 Sm1 59(5)
P1 C25 N2 Sm1 -121(4)
C26 N1 N2 C25 -0.9(12)
Sm1 N1 N2 C25 -170.9(8)
C26 N1 N2 Sm1 170.0(8)
C37 C36 N3 N4 177.3(10)
P2 C36 N3 N4 -0.9(12)
C37 C36 N3 Sm1 51(4)
P2 C36 N3 Sm1 -128(3)
C36 N3 N4 C35 0.9(13)
Sm1 N3 N4 C35 170.0(8)
C36 N3 N4 Sm1 -169.1(9)
C34 C35 N4 N3 179.3(10)
P2 C35 N4 N3 -0.6(11)
C34 C35 N4 Sm1 -57(4)
P2 C35 N4 Sm1 123(3)
C4 C5 N5 N6 -179.4(10)
P4 C5 N5 N6 0.0(12)
C4 C5 N5 Sm1 -40(5)
P4 C5 N5 Sm1 139(4)
C7 C6 N6 N5 174.7(10)
P4 C6 N6 N5 -0.7(12)
C7 C6 N6 Sm1 35(5)
P4 C6 N6 Sm1 -140(4)
C5 N5 N6 C6 0.4(13)
Sm1 N5 N6 C6 -173.4(9)
C5 N5 N6 Sm1 173.8(9)
C17 C16 N7 N8 178.2(10)
P3 C16 N7 N8 1.8(12)
C17 C16 N7 Sm1 -7(7)
P3 C16 N7 Sm1 176(5)
C14 C15 N8 N7 -178.2(10)
P3 C15 N8 N7 1.4(11)
C14 C15 N8 Sm1 -14(13)
P3 C15 N8 Sm1 165(11)
C16 N7 N8 C15 -2.0(11)
Sm1 N7 N8 C15 178.8(9)
C16 N7 N8 Sm1 179.2(9)
C63 C64 O1 C61 -4.2(18)
C63 C64 O1 K1 -162.7(10)
C62 C61 O1 C64 -18.2(17)
C62 C61 O1 K1 139.3(11)
O6 K1 O1 C64 155.1(11)
O2 K1 O1 C64 -27.7(11)
O4 K1 O1 C64 -172(6)
O3 K1 O1 C64 69.6(11)
O5 K1 O1 C64 -112.5(11)
O6 K1 O1 C61 0.4(11)
O2 K1 O1 C61 177.5(11)
O4 K1 O1 C61 33(7)
O3 K1 O1 C61 -85.2(11)
O5 K1 O1 C61 92.8(11)
C54 C53 O2 C56 -4.2(14)
C54 C53 O2 K1 -135.1(8)
C55 C56 O2 C53 -19.8(14)
C55 C56 O2 K1 109.7(10)
O6 K1 O2 C53 -123.0(15)
O4 K1 O2 C53 41.4(9)
O3 K1 O2 C53 134.6(8)
O1 K1 O2 C53 -136.2(9)
O5 K1 O2 C53 -44.9(8)
O6 K1 O2 C56 109.4(16)
O4 K1 O2 C56 -86.2(9)
O3 K1 O2 C56 7.0(9)
O1 K1 O2 C56 96.2(8)
O5 K1 O2 C56 -172.5(8)
C42 C41 O3 C44 -13.6(17)
C42 C41 O3 K1 139.1(10)
C43 C44 O3 C41 -10.7(19)
C43 C44 O3 K1 -158.8(13)
O6 K1 O3 C41 -60.5(10)
O2 K1 O3 C41 107.2(10)
O4 K1 O3 C41 -151.5(10)
O1 K1 O3 C41 25.0(10)
O5 K1 O3 C41 -85(8)
O6 K1 O3 C44 85.8(13)
O2 K1 O3 C44 -106.4(12)
O4 K1 O3 C44 -5.1(13)
O1 K1 O3 C44 171.4(12)
O5 K1 O3 C44 61(9)
C50 C49 O4 C52 -7.8(19)
C50 C49 O4 K1 165.0(10)
C51 C52 O4 C49 26.0(17)
C51 C52 O4 K1 -146.2(10)
O6 K1 O4 C49 15.6(13)
O2 K1 O4 C49 -161.1(12)
O3 K1 O4 C49 101.1(13)
O1 K1 O4 C49 -17(7)
O5 K1 O4 C49 -76.8(13)
O6 K1 O4 C52 -173.1(12)
O2 K1 O4 C52 10.2(13)
O3 K1 O4 C52 -87.5(13)
O1 K1 O4 C52 154(5)
O5 K1 O4 C52 94.5(13)
C58 C57 O5 C60 28.2(17)
C58 C57 O5 K1 -134.2(13)
C59 C60 O5 C57 -10.0(18)
C59 C60 O5 K1 157.7(11)
O6 K1 O5 C57 -100.9(14)
O2 K1 O5 C57 91.4(14)
O4 K1 O5 C57 -9.9(14)
O3 K1 O5 C57 -76(9)
O1 K1 O5 C57 173.6(14)
O6 K1 O5 C60 97.0(10)
O2 K1 O5 C60 -70.7(10)
O4 K1 O5 C60 -172.0(10)
O3 K1 O5 C60 122(8)
O1 K1 O5 C60 11.5(10)
C46 C45 O6 C48 -4.6(15)
C46 C45 O6 K1 -167.4(9)
C47 C48 O6 C45 -19.2(16)
C47 C48 O6 K1 148.0(9)
O2 K1 O6 C45 -117.9(16)
O4 K1 O6 C45 77.4(13)
O3 K1 O6 C45 -14.3(13)
O1 K1 O6 C45 -104.8(13)
O5 K1 O6 C45 164.7(13)
O2 K1 O6 C48 80.0(19)
O4 K1 O6 C48 -84.7(10)
O3 K1 O6 C48 -176.4(10)
O1 K1 O6 C48 93.1(10)
O5 K1 O6 C48 2.7(10)
N1 C26 P1 C25 -0.5(8)
C27 C26 P1 C25 175.5(11)
N2 C25 P1 C26 0.0(8)
C24 C25 P1 C26 179.8(10)
N3 C36 P2 C35 0.4(9)
C37 C36 P2 C35 -177.5(11)
N4 C35 P2 C36 0.1(9)
C34 C35 P2 C36 -179.8(11)
N8 C15 P3 C16 -0.4(10)
C14 C15 P3 C16 179.1(11)
N7 C16 P3 C15 -0.8(11)
C17 C16 P3 C15 -176.7(11)
N6 C6 P4 C5 0.5(9)
C7 C6 P4 C5 -174.2(11)
N5 C5 P4 C6 -0.3(9)
C4 C5 P4 C6 179.1(11)
C6 N6 Sm1 N7 39(5)
N5 N6 Sm1 N7 -102.2(6)
C6 N6 Sm1 N4 -96(5)
N5 N6 Sm1 N4 122.7(5)
C6 N6 Sm1 N8 7(5)
N5 N6 Sm1 N8 -134.2(6)
C6 N6 Sm1 N5 142(5)
C6 N6 Sm1 N1 154(4)
N5 N6 Sm1 N1 12.8(7)
C6 N6 Sm1 N2 106(5)
N5 N6 Sm1 N2 -35.8(9)
C6 N6 Sm1 N3 -112(5)
N5 N6 Sm1 N3 106.0(6)
C16 N7 Sm1 N6 82(6)
N8 N7 Sm1 N6 -103.3(5)
C16 N7 Sm1 N4 -158(6)
N8 N7 Sm1 N4 16.5(6)
C16 N7 Sm1 N8 -175(6)
C16 N7 Sm1 N5 50(6)
N8 N7 Sm1 N5 -135.0(5)
C16 N7 Sm1 N1 -52(6)
N8 N7 Sm1 N1 122.6(5)
C16 N7 Sm1 N2 -70(6)
N8 N7 Sm1 N2 104.5(5)
C16 N7 Sm1 N3 154(6)
N8 N7 Sm1 N3 -30.8(8)
N3 N4 Sm1 N6 -32.6(6)
C35 N4 Sm1 N6 -159(4)
N3 N4 Sm1 N7 -137.0(6)
C35 N4 Sm1 N7 96(4)
N3 N4 Sm1 N8 -127.9(6)
C35 N4 Sm1 N8 106(4)
N3 N4 Sm1 N5 4.0(7)
C35 N4 Sm1 N5 -123(4)
N3 N4 Sm1 N1 104.5(6)
C35 N4 Sm1 N1 -22(4)
N3 N4 Sm1 N2 136.7(6)
C35 N4 Sm1 N2 10(4)
C35 N4 Sm1 N3 -127(4)
C15 N8 Sm1 N6 -91(12)
N7 N8 Sm1 N6 73.7(5)
C15 N8 Sm1 N7 -164(12)
C15 N8 Sm1 N4 28(12)
N7 N8 Sm1 N4 -168.0(5)
C15 N8 Sm1 N5 -115(12)
N7 N8 Sm1 N5 49.3(5)
C15 N8 Sm1 N1 119(12)
N7 N8 Sm1 N1 -76.5(5)
C15 N8 Sm1 N2 120(12)
N7 N8 Sm1 N2 -76.0(5)
C15 N8 Sm1 N3 -1(12)
N7 N8 Sm1 N3 163.0(5)
C5 N5 Sm1 N6 -141(5)
C5 N5 Sm1 N7 -67(5)
N6 N5 Sm1 N7 74.6(6)
C5 N5 Sm1 N4 140(5)
N6 N5 Sm1 N4 -78.5(6)
C5 N5 Sm1 N8 -91(5)
N6 N5 Sm1 N8 50.2(6)
C5 N5 Sm1 N1 48(5)
N6 N5 Sm1 N1 -170.6(5)
C5 N5 Sm1 N2 19(5)
N6 N5 Sm1 N2 159.9(5)
C5 N5 Sm1 N3 142(5)
N6 N5 Sm1 N3 -76.4(6)
C26 N1 Sm1 N6 96(4)
N2 N1 Sm1 N6 -135.4(5)
C26 N1 Sm1 N7 -163(4)
N2 N1 Sm1 N7 -34.7(6)
C26 N1 Sm1 N4 -27(4)
N2 N1 Sm1 N4 101.4(5)
C26 N1 Sm1 N8 -127(4)
N2 N1 Sm1 N8 0.9(6)
C26 N1 Sm1 N5 103(4)
N2 N1 Sm1 N5 -128.4(5)
C26 N1 Sm1 N2 -128(4)
C26 N1 Sm1 N3 4(4)
N2 N1 Sm1 N3 132.5(5)
C25 N2 Sm1 N6 -151(4)
N1 N2 Sm1 N6 84.0(7)
C25 N2 Sm1 N7 -86(4)
N1 N2 Sm1 N7 148.8(5)
C25 N2 Sm1 N4 48(4)
N1 N2 Sm1 N4 -77.1(5)
C25 N2 Sm1 N8 -55(4)
N1 N2 Sm1 N8 -179.3(5)
C25 N2 Sm1 N5 -173(4)
N1 N2 Sm1 N5 62.6(5)
C25 N2 Sm1 N1 125(5)
C25 N2 Sm1 N3 71(5)
N1 N2 Sm1 N3 -53.5(5)
C36 N3 Sm1 N6 -78(4)
N4 N3 Sm1 N6 151.6(6)
C36 N3 Sm1 N7 -148(3)
N4 N3 Sm1 N7 81.6(8)
C36 N3 Sm1 N4 131(4)
C36 N3 Sm1 N8 -167(4)
N4 N3 Sm1 N8 62.8(6)
C36 N3 Sm1 N5 -46(4)
N4 N3 Sm1 N5 -176.9(5)
C36 N3 Sm1 N1 56(4)
N4 N3 Sm1 N1 -74.4(6)
C36 N3 Sm1 N2 82(4)
N4 N3 Sm1 N2 -48.5(6)
